data_4518168
loop_
_publ_author_name
'Yahia, Hamdi Ben'
'Sabri, Souhir'
'Essehli, Rachid'
'Kasak, Peter'
'Drogosz-Stachowicz, Joanna'
'Janecka, Anna'
'El Bali, Brahim'

_publ_section_title
;
 Crystal Growth, Single Crystal Structure, and Biological Activity of
 Thiazolo-Pyridine Dicarboxylic Acid Derivatives
;
_journal_issue 43
_journal_name_full 'ACS Omega'
_journal_page_first 27756
_journal_page_last 27765
_journal_paper_doi 10.1021/acsomega.0c01769
_journal_volume 5
_journal_year 2020
_chemical_formula_moiety '2(C9 H7 N O5 S), H2 O'
_chemical_formula_sum 'C18 H16 N2 O11 S2'
_chemical_formula_weight 500.4
_space_group_IT_number 4
_space_group_name_Hall 'P 2yb'
_space_group_name_H-M_alt 'P 1 21 1'
_symmetry_cell_setting monoclinic
_symmetry_Int_Tables_number 4
_symmetry_space_group_name_Hall 'P 2yb'
_symmetry_space_group_name_H-M 'P 1 21 1'
_cell_angle_alpha 90
_cell_angle_beta 92.880(5)
_cell_angle_gamma 90
_cell_formula_units_Z 2
_cell_length_a 6.2294(8)
_cell_length_b 9.8153(16)
_cell_length_c 17.133(3)
_cell_measurement_reflns_used 21038
_cell_measurement_temperature 293
_cell_measurement_theta_max 26.52
_cell_measurement_theta_min 2.39
_cell_volume 1046.2(3)
_computing_cell_refinement 'SAINT V8.38A (Bruker AXS Inc., 2016)'
_computing_data_collection 'Apex 3'
_computing_data_reduction 'SAINT V8.38A (Bruker AXS Inc., 2017)'
_computing_molecular_graphics Diamond
_computing_structure_refinement Jana2006
_computing_structure_solution 'Direct method'
_diffrn_ambient_temperature 293
_diffrn_measured_fraction_theta_full 1
_diffrn_measured_fraction_theta_max 1
_diffrn_measurement_device 'four circle diffractometer'
_diffrn_measurement_device_type 'D8 Venture'
_diffrn_measurement_method multi-scan
_diffrn_radiation_probe x-ray
_diffrn_radiation_source 'X-ray tube'
_diffrn_radiation_type 'Mo K\a'
_diffrn_radiation_wavelength 0.71069
_diffrn_reflns_av_R_equivalents 0.0448
_diffrn_reflns_av_unetI/netI 0.0371
_diffrn_reflns_limit_h_max 7
_diffrn_reflns_limit_h_min -7
_diffrn_reflns_limit_k_max 12
_diffrn_reflns_limit_k_min -12
_diffrn_reflns_limit_l_max 21
_diffrn_reflns_limit_l_min -21
_diffrn_reflns_number 21038
_diffrn_reflns_theta_full 26.52
_diffrn_reflns_theta_max 26.52
_diffrn_reflns_theta_min 2.39
_exptl_absorpt_coefficient_mu 0.321
_exptl_absorpt_correction_T_max 0.99
_exptl_absorpt_correction_T_min 0.96
_exptl_absorpt_correction_type gaussian
_exptl_absorpt_process_details 'processed with Jana2006'
_exptl_crystal_colour yellow
_exptl_crystal_density_diffrn 1.5886
_exptl_crystal_description needle
_exptl_crystal_F_000 516
_exptl_crystal_size_max 0.180
_exptl_crystal_size_mid 0.065
_exptl_crystal_size_min 0.015
_refine_diff_density_max 0.13
_refine_diff_density_min -0.12
_refine_ls_abs_structure_details '  2029 of Friedel pairs used in the refinement'
_refine_ls_abs_structure_Flack 0.38(5)
_refine_ls_extinction_coef 7400(700)
_refine_ls_extinction_method 'B-C type 1 Gaussian isotropic (Becker & Coppens, 1974)'
_refine_ls_goodness_of_fit_gt 1.08
_refine_ls_goodness_of_fit_ref 1.09
_refine_ls_hydrogen_treatment mixed
_refine_ls_number_constraints 47
_refine_ls_number_parameters 318
_refine_ls_number_reflns 4325
_refine_ls_number_restraints 7
_refine_ls_R_factor_all 0.0425
_refine_ls_R_factor_gt 0.0388
_refine_ls_shift/su_max 0.0247
_refine_ls_shift/su_mean 0.0007
_refine_ls_structure_factor_coef Fsqd
_refine_ls_weighting_details w=1/(\s^2^(I)+0.0016I^2^)
_refine_ls_weighting_scheme sigma
_refine_ls_wR_factor_gt 0.0749
_refine_ls_wR_factor_ref 0.0766
_reflns_number_gt 4212
_reflns_number_total 4325
_reflns_threshold_expression I>0\s(I)
_cod_data_source_file ao0c01769_si_002.cif
_cod_data_source_block (I)
_cod_depositor_comments
;
The following automatic conversions were performed:

data item '_diffrn_radiation_probe' value 'X-ray' was changed to
'x-ray' in accordance with the
/home/data/users/saulius/crontab/automatic-downloads/rss-feeds/ACS/lib/dictionaries/cif_core.dic
dictionary named 'cif_core.dic' version 2.4.2 last updated on
2011-04-26.

Automatic conversion script
Id: cif_fix_values 7556 2019-12-06 15:28:31Z antanas 

 Adding full bibliography for 4518166--4518169.cif.
;
_cod_database_code 4518168

loop_
_space_group_symop_id
_space_group_symop_operation_xyz
1 x,y,z
2 -x,y+1/2,-z

loop_
_atom_site_label
_atom_site_type_symbol
_atom_site_fract_x
_atom_site_fract_y
_atom_site_fract_z
_atom_site_adp_type
_atom_site_U_iso_or_equiv
_atom_site_site_symmetry_multiplicity
_atom_site_occupancy
_atom_site_calc_flag
_atom_site_refinement_flags
_atom_site_disorder_assembly
_atom_site_disorder_group
S1 S 0.31668(9) 0.77426(7) 0.15543(3) Uani 0.0427(2) 2 1 d . . .
C1 C 0.3585(3) 0.7866(3) 0.05190(12) Uani 0.0343(7) 2 1 d . . .
C2 C 0.5855(3) 0.7338(2) 0.03922(12) Uani 0.0258(6) 2 1 d . . .
N1 N 0.6464(3) 0.64548(17) 0.10593(9) Uani 0.0239(5) 2 1 d . . .
C3 C 0.8246(3) 0.5627(2) 0.10415(12) Uani 0.0277(6) 2 1 d . . .
O1 O 0.9266(2) 0.55904(16) 0.04241(9) Uani 0.0363(5) 2 1 d . . .
C4 C 0.8784(4) 0.4895(2) 0.17326(12) Uani 0.0332(7) 2 1 d . . .
C5 C 0.7596(4) 0.5041(2) 0.23811(13) Uani 0.0335(7) 2 1 d . . .
C6 C 0.5813(4) 0.5914(2) 0.23756(13) Uani 0.0383(8) 2 1 d . . .
C7 C 0.5282(3) 0.6609(2) 0.17047(12) Uani 0.0297(7) 2 1 d . . .
C8 C 0.8164(4) 0.4268(3) 0.31176(14) Uani 0.0427(8) 2 1 d . . .
O2 O 0.7268(4) 0.4414(3) 0.37082(11) Uani 0.0753(9) 2 1 d . . .
O3 O 0.9750(4) 0.3403(2) 0.30391(11) Uani 0.0663(8) 2 1 d . . .
C9 C 0.7504(3) 0.8468(2) 0.03401(12) Uani 0.0265(6) 2 1 d . . .
O4 O 0.8887(2) 0.86972(16) 0.08381(9) Uani 0.0356(5) 2 1 d . . .
O5 O 0.7228(3) 0.91615(18) -0.03165(9) Uani 0.0411(5) 2 1 d . . .
S2 S 0.11405(10) 0.80644(7) 0.34336(4) Uani 0.0445(2) 2 1 d . . .
C10 C 0.1586(3) 0.8456(2) 0.44626(13) Uani 0.0332(7) 2 1 d . . .
C11 C -0.0594(3) 0.8885(2) 0.47422(12) Uani 0.0227(6) 2 1 d . . .
N2 N -0.1714(2) 0.95381(17) 0.40722(9) Uani 0.0214(5) 2 1 d . . .
C12 C -0.3450(3) 1.0374(2) 0.41813(12) Uani 0.0229(6) 2 1 d . . .
O6 O -0.3944(2) 1.05844(15) 0.48755(8) Uani 0.0288(5) 2 1 d . . .
C13 C -0.4524(3) 1.0867(2) 0.34962(12) Uani 0.0287(6) 2 1 d . . .
C14 C -0.3852(3) 1.0518(2) 0.27725(12) Uani 0.0295(7) 2 1 d . . .
C15 C -0.2057(3) 0.9665(3) 0.26895(13) Uani 0.0341(7) 2 1 d . . .
C16 C -0.1032(3) 0.9184(2) 0.33527(12) Uani 0.0269(6) 2 1 d . . .
C17 C -0.5076(4) 1.1022(3) 0.20539(13) Uani 0.0364(8) 2 1 d . . .
O7 O -0.4307(3) 1.1069(2) 0.14217(10) Uani 0.0538(7) 2 1 d . . .
O8 O -0.7035(3) 1.1371(2) 0.21981(10) Uani 0.0563(7) 2 1 d . . .
C18 C -0.1857(3) 0.7684(2) 0.50431(11) Uani 0.0223(6) 2 1 d . . .
O9 O -0.1242(2) 0.71032(17) 0.56430(9) Uani 0.0359(5) 2 1 d . . .
O10 O -0.3517(2) 0.73331(16) 0.46123(9) Uani 0.0331(5) 2 1 d . . .
O11 O 0.0120(3) 0.17518(18) 0.10624(9) Uani 0.0423(6) 2 1 d . . .
H1c1 H 0.255367 0.730507 0.02347 Uiso 0.0412 2 1 d . . .
H2c1 H 0.347938 0.88016 0.035863 Uiso 0.0412 2 1 d . . .
H1c2 H 0.583601 0.686296 -0.009779 Uiso 0.031 2 1 d . . .
H1c4 H 0.999419 0.428757 0.174966 Uiso 0.0399 2 1 d . . .
H1c6 H 0.499077 0.601858 0.283094 Uiso 0.046 2 1 d . . .
H1c10 H 0.206627 0.76519 0.473846 Uiso 0.0398 2 1 d . . .
H2c10 H 0.25757 0.920257 0.452322 Uiso 0.0398 2 1 d . . .
H1c11 H -0.04329 0.949668 0.517823 Uiso 0.0273 2 1 d . . .
H1c13 H -0.574386 1.14562 0.353592 Uiso 0.0344 2 1 d . . .
H1c15 H -0.157632 0.943213 0.218286 Uiso 0.0409 2 1 d . . .
H1o3 H 0.993(5) 0.295(3) 0.3533(9) Uiso 0.0796 2 1 d . . .
H1o5 H 0.849(2) 0.969(2) -0.0406(15) Uiso 0.0493 2 1 d . . .
H1o8 H -0.799(4) 1.145(3) 0.1741(10) Uiso 0.0676 2 1 d . . .
H1o10 H -0.429(3) 0.6554(14) 0.4788(13) Uiso 0.0397 2 1 d . . .
H1o11 H 0.051(3) 0.116(2) 0.0644(10) Uiso 0.0508 2 1 d . . .
H2o11 H -0.123(2) 0.140(2) 0.1218(13) Uiso 0.0508 2 1 d . . .

loop_
_atom_site_aniso_label
_atom_site_aniso_type_symbol
_atom_site_aniso_U_11
_atom_site_aniso_U_22
_atom_site_aniso_U_33
_atom_site_aniso_U_12
_atom_site_aniso_U_13
_atom_site_aniso_U_23
S1 S 0.0343(3) 0.0599(4) 0.0348(3) 0.0211(3) 0.0099(2) 0.0105(3)
C1 C 0.0247(10) 0.0480(14) 0.0304(11) 0.0017(10) 0.0015(9) 0.0093(11)
C2 C 0.0257(10) 0.0310(12) 0.0209(10) 0.0008(9) 0.0010(8) 0.0013(9)
N1 N 0.0249(9) 0.0257(9) 0.0213(8) 0.0004(7) 0.0033(7) 0.0017(7)
C3 C 0.0303(11) 0.0265(11) 0.0268(11) 0.0025(9) 0.0054(9) -0.0041(9)
O1 O 0.0383(9) 0.0429(10) 0.0289(8) 0.0123(7) 0.0122(7) 0.0013(7)
C4 C 0.0356(12) 0.0310(12) 0.0334(12) 0.0113(10) 0.0046(10) 0.0021(10)
C5 C 0.0376(12) 0.0345(13) 0.0283(12) 0.0055(10) 0.0004(9) 0.0016(10)
C6 C 0.0413(13) 0.0465(15) 0.0279(12) 0.0142(11) 0.0099(10) 0.0071(11)
C7 C 0.0283(11) 0.0344(13) 0.0267(11) 0.0032(9) 0.0067(9) -0.0005(10)
C8 C 0.0515(15) 0.0452(15) 0.0312(13) 0.0116(13) 0.0021(11) 0.0052(11)
O2 O 0.0960(16) 0.0950(17) 0.0363(11) 0.0507(14) 0.0181(11) 0.0231(11)
O3 O 0.0821(14) 0.0771(15) 0.0403(11) 0.0469(12) 0.0076(10) 0.0208(10)
C9 C 0.0247(10) 0.0303(12) 0.0249(10) 0.0030(9) 0.0049(9) -0.0008(9)
O4 O 0.0314(8) 0.0408(9) 0.0343(8) -0.0042(7) -0.0016(7) 0.0002(7)
O5 O 0.0407(9) 0.0472(10) 0.0353(9) -0.0100(8) 0.0000(7) 0.0156(8)
S2 S 0.0388(3) 0.0565(4) 0.0392(3) 0.0244(3) 0.0131(3) 0.0030(3)
C10 C 0.0194(10) 0.0419(14) 0.0384(12) 0.0037(9) 0.0038(9) 0.0092(10)
C11 C 0.0187(10) 0.0225(11) 0.0268(11) 0.0001(8) -0.0009(8) 0.0009(8)
N2 N 0.0180(8) 0.0219(9) 0.0243(8) -0.0004(7) 0.0027(7) 0.0000(7)
C12 C 0.0213(9) 0.0195(10) 0.0280(10) -0.0010(8) 0.0039(8) -0.0017(8)
O6 O 0.0294(7) 0.0335(9) 0.0239(7) 0.0095(6) 0.0037(6) -0.0036(6)
C13 C 0.0257(10) 0.0307(12) 0.0298(11) 0.0033(9) 0.0023(9) 0.0000(9)
C14 C 0.0256(10) 0.0340(12) 0.0288(11) 0.0030(9) 0.0007(9) 0.0030(10)
C15 C 0.0359(12) 0.0427(14) 0.0242(11) 0.0069(10) 0.0082(9) -0.0016(10)
C16 C 0.0231(10) 0.0289(12) 0.0294(11) 0.0049(9) 0.0083(9) -0.0007(9)
C17 C 0.0378(13) 0.0441(14) 0.0274(12) 0.0100(11) 0.0009(10) -0.0002(10)
O7 O 0.0493(11) 0.0826(14) 0.0298(9) 0.0155(10) 0.0044(8) 0.0152(9)
O8 O 0.0412(10) 0.0936(16) 0.0336(9) 0.0268(11) -0.0041(7) 0.0040(10)
C18 C 0.0200(9) 0.0228(10) 0.0245(10) 0.0029(8) 0.0040(8) -0.0043(9)
O9 O 0.0393(9) 0.0378(9) 0.0298(8) -0.0104(7) -0.0061(7) 0.0087(7)
O10 O 0.0280(8) 0.0336(9) 0.0370(8) -0.0123(7) -0.0049(6) 0.0089(7)
O11 O 0.0398(9) 0.0534(11) 0.0336(9) -0.0014(8) -0.0009(7) -0.0029(8)

loop_
_atom_type_symbol
_atom_type_scat_dispersion_real
_atom_type_scat_dispersion_imag
_atom_type_scat_source
C 0.0033 0.0016 'International Tables Vol C tables 4.2.6.8 and 6.1.1.1'
H 0.0000 0.0000 'International Tables Vol C tables 4.2.6.8 and 6.1.1.1'
N 0.0061 0.0033 'International Tables Vol C tables 4.2.6.8 and 6.1.1.1'
O 0.0106 0.0060 'International Tables Vol C tables 4.2.6.8 and 6.1.1.1'
S 0.1246 0.1234 'International Tables Vol C tables 4.2.6.8 and 6.1.1.1'

loop_
_exptl_crystal_face_index_h
_exptl_crystal_face_index_k
_exptl_crystal_face_index_l
_exptl_crystal_face_perp_dist
? ? ? ?

loop_
_geom_angle_atom_site_label_1
_geom_angle_atom_site_label_2
_geom_angle_atom_site_label_3
_geom_angle_site_symmetry_1
_geom_angle_site_symmetry_2
_geom_angle_site_symmetry_3
_geom_angle
_geom_angle_publ_flag
C1 C2 N1 . . . 107.06(16) ?
C1 C2 C9 . . . 113.21(18) ?
N1 C2 C9 . . . 109.15(15) ?
C2 N1 C3 . . . 120.53(16) ?
C2 N1 C7 . . . 115.79(16) ?
C3 N1 C7 . . . 123.42(17) ?
N1 C3 O1 . . . 118.42(18) ?
N1 C3 C4 . . . 116.10(18) ?
O1 C3 C4 . . . 125.47(19) ?
C3 C4 C5 . . . 120.7(2) ?
C4 C5 C6 . . . 121.2(2) ?
C4 C5 C8 . . . 120.9(2) ?
C6 C5 C8 . . . 117.9(2) ?
C5 C6 C7 . . . 118.0(2) ?
S1 C7 N1 . . . 112.77(15) ?
S1 C7 C6 . . . 126.65(18) ?
N1 C7 C6 . . . 120.6(2) ?
C5 C8 O2 . . . 123.6(2) ?
C5 C8 O3 . . . 112.8(2) ?
O2 C8 O3 . . . 123.5(2) ?
C2 C9 O4 . . . 123.92(19) ?
C2 C9 O5 . . . 111.59(17) ?
O4 C9 O5 . . . 124.5(2) ?
C10 C11 N2 . . . 105.81(16) ?
C10 C11 C18 . . . 112.16(17) ?
N2 C11 C18 . . . 111.81(14) ?
C11 N2 C12 . . . 120.13(16) ?
C11 N2 C16 . . . 116.01(16) ?
C12 N2 C16 . . . 123.69(16) ?
N2 C12 O6 . . . 117.14(17) ?
N2 C12 C13 . . . 115.80(18) ?
O6 C12 C13 . . . 127.03(18) ?
C12 C13 C14 . . . 120.95(19) ?
C13 C14 C15 . . . 121.26(19) ?
C13 C14 C17 . . . 119.64(19) ?
C15 C14 C17 . . . 119.08(19) ?
C14 C15 C16 . . . 117.6(2) ?
S2 C16 N2 . . . 111.30(14) ?
S2 C16 C15 . . . 127.98(17) ?
N2 C16 C15 . . . 120.69(19) ?
C14 C17 O7 . . . 122.8(2) ?
C14 C17 O8 . . . 111.94(19) ?
O7 C17 O8 . . . 125.3(2) ?
C11 C18 O9 . . . 120.09(17) ?
C11 C18 O10 . . . 115.29(16) ?
O9 C18 O10 . . . 124.59(19) ?

loop_
_geom_bond_atom_site_label_1
_geom_bond_atom_site_label_2
_geom_bond_site_symmetry_1
_geom_bond_site_symmetry_2
_geom_bond_distance
_geom_bond_publ_flag
S1 C7 . . 1.734(2) ?
C1 C2 . . 1.532(3) ?
C2 N1 . . 1.469(3) ?
C2 C9 . . 1.517(3) ?
N1 C3 . . 1.377(3) ?
N1 C7 . . 1.367(3) ?
C3 O1 . . 1.261(3) ?
C3 C4 . . 1.411(3) ?
C4 C5 . . 1.373(3) ?
C5 C6 . . 1.402(3) ?
C5 C8 . . 1.500(3) ?
C6 C7 . . 1.363(3) ?
C8 O2 . . 1.189(3) ?
C8 O3 . . 1.314(3) ?
C9 O4 . . 1.203(2) ?
C9 O5 . . 1.319(3) ?
S2 C16 . . 1.744(2) ?
C10 C11 . . 1.522(3) ?
C11 N2 . . 1.461(2) ?
C11 C18 . . 1.522(3) ?
N2 C12 . . 1.378(2) ?
N2 C16 . . 1.369(3) ?
C12 O6 . . 1.261(2) ?
C12 C13 . . 1.407(3) ?
C13 C14 . . 1.372(3) ?
C14 C15 . . 1.410(3) ?
C14 C17 . . 1.499(3) ?
C15 C16 . . 1.360(3) ?
C17 O7 . . 1.207(3) ?
C17 O8 . . 1.303(3) ?
C18 O9 . . 1.220(2) ?
C18 O10 . . 1.287(2) ?

loop_
_geom_hbond_atom_site_label_D
_geom_hbond_atom_site_label_H
_geom_hbond_atom_site_label_A
_geom_hbond_site_symmetry_D
_geom_hbond_site_symmetry_H
_geom_hbond_site_symmetry_A
_geom_hbond_distance_DH
_geom_hbond_distance_HA
_geom_hbond_distance_DA
_geom_hbond_angle_DHA
_geom_hbond_publ_flag
C10 H1c10 O6 . . 2_546 0.96 2.42 3.350(3) 163.58 ?
C13 H1c13 O9 . . 2_456 0.96 2.48 3.316(3) 144.84 ?
C15 H1c15 O4 . . 1_455 0.96 2.45 3.391(3) 168.29 ?
O3 H1o3 O9 . . 2_646 0.96(2) 1.80(2) 2.716(3) 160(3) ?
O5 H1o5 O1 . . 2_755 0.960(18) 1.657(17) 2.610(2) 172(2) ?
O10 H1o10 O6 . . 2_446 0.960(17) 1.585(19) 2.521(2) 163.8(17) ?
O8 H1o8 O11 . . 1_465 0.960(19) 1.64(2) 2.592(2) 169(2) ?
O11 H1o11 O1 . . 2_645 0.960(19) 1.927(18) 2.834(2) 156.6(17) ?
O11 H2o11 O7 . . 1_545 0.960(16) 1.991(14) 2.933(3) 166.6(18) ?

loop_
_restr_angle_atom_site_label_1
_restr_angle_site_symmetry_1
_restr_angle_atom_site_label_2
_restr_angle_site_symmetry_2
_restr_angle_atom_site_label_3
_restr_angle_site_symmetry_3
_restr_angle_target
_restr_angle_target_weight_param
H1o11 . O11 . H2o11 . 104.45 0.01

loop_
_restr_distance_atom_site_label_1
_restr_distance_site_symmetry_1
_restr_distance_atom_site_label_2
_restr_distance_site_symmetry_2
_restr_distance_target
_restr_distance_target_weight_param
O8 . H1o8 . 0.96 0.001
O10 . H1o10 . 0.96 0.001
O3 . H1o3 . 0.96 0.001
O5 . H1o5 . 0.96 0.001
O11 . H1o11 . 0.96 0.001
O11 . H2o11 . 0.96 0.001

loop_
_twin_individual_id
_twin_individual_mass_fraction_refined
_twin_individual_twin_matrix_11
_twin_individual_twin_matrix_12
_twin_individual_twin_matrix_13
_twin_individual_twin_matrix_21
_twin_individual_twin_matrix_22
_twin_individual_twin_matrix_23
_twin_individual_twin_matrix_31
_twin_individual_twin_matrix_32
_twin_individual_twin_matrix_33
1 0.62(5) 1 0 0 0 1 0 0 0 1
2 0.38(5) -1 0 0 0 -1 0 0 0 -1
